data_7101562
loop_
_publ_author_name
E.Merkul
T.J.J.Muller

_publ_section_title
;
A new consecutive three-component oxazole synthesis by an
amidation--coupling--cycloisomerization (ACCI) sequence
;
_journal_issue 46
_journal_name_full 'Chemical Communications'
_journal_paper_doi 10.1039/b610839c
_journal_year 2006
_chemical_formula_sum 'C19 H17 N O3'
_chemical_formula_weight 307.34
_chemical_name_systematic
;
?
;
_space_group_IT_number 19
_symmetry_cell_setting orthorhombic
_symmetry_space_group_name_Hall 'P 2ac 2ab'
_symmetry_space_group_name_H-M 'P 21 21 21'
_atom_sites_solution_hydrogens geom
_atom_sites_solution_primary direct
_atom_sites_solution_secondary difmap
_audit_creation_method SHELXL-97
_cell_angle_alpha 90.0
_cell_angle_beta 90.0
_cell_angle_gamma 90.0
_cell_formula_units_Z 4
_cell_length_a 4.6910(1)
_cell_length_b 10.5327(2)
_cell_length_c 31.2403(6)
_cell_measurement_temperature 200(2)
_cell_volume 1543.55(4)
_computing_cell_refinement 'Bruker SMART'
_computing_data_collection 'Bruker SMART'
_computing_data_reduction 'Bruker SAINT'
_computing_molecular_graphics 'Bruker SHELXTL'
_computing_publication_material 'Bruker SHELXTL'
_computing_structure_refinement 'SHELXL-97 (Sheldrick, 1997)'
_computing_structure_solution 'SHELXS-97 (Sheldrick, 1990)'
_diffrn_ambient_temperature 200(2)
_diffrn_measured_fraction_theta_full 0.999
_diffrn_measured_fraction_theta_max 0.999
_diffrn_measurement_device_type 'CCD area detector'
_diffrn_measurement_method 'phi and omega scans'
_diffrn_radiation_monochromator graphite
_diffrn_radiation_source 'fine-focus sealed tube'
_diffrn_radiation_type MoK\a
_diffrn_radiation_wavelength 0.71073
_diffrn_reflns_av_R_equivalents 0.049
_diffrn_reflns_av_sigmaI/netI 0.037
_diffrn_reflns_limit_h_max 5
_diffrn_reflns_limit_h_min -5
_diffrn_reflns_limit_k_max 12
_diffrn_reflns_limit_k_min -12
_diffrn_reflns_limit_l_max 37
_diffrn_reflns_limit_l_min -37
_diffrn_reflns_number 13309
_diffrn_reflns_theta_full 25.02
_diffrn_reflns_theta_max 25.02
_diffrn_reflns_theta_min 2.04
_exptl_absorpt_coefficient_mu 0.090
_exptl_absorpt_correction_T_max 0.9893
_exptl_absorpt_correction_T_min 0.9667
_exptl_absorpt_correction_type multi-scan
_exptl_crystal_colour colurless
_exptl_crystal_density_diffrn 1.323
_exptl_crystal_density_meas 0
_exptl_crystal_density_method 'not measured'
_exptl_crystal_description needle
_exptl_crystal_F_000 648
_exptl_crystal_size_max 0.38
_exptl_crystal_size_mid 0.12
_exptl_crystal_size_min 0.12
_refine_diff_density_max 0.116
_refine_diff_density_min -0.184
_refine_diff_density_rms 0.038
_refine_ls_abs_structure_details 'Flack H D (1983), Acta Cryst. A39, 876-881'
_refine_ls_abs_structure_Flack 0.2(12)
_refine_ls_extinction_method none
_refine_ls_goodness_of_fit_ref 1.052
_refine_ls_hydrogen_treatment refall
_refine_ls_matrix_type full
_refine_ls_number_parameters 276
_refine_ls_number_reflns 2738
_refine_ls_number_restraints 0
_refine_ls_restrained_S_all 1.052
_refine_ls_R_factor_all 0.0483
_refine_ls_R_factor_gt 0.0351
_refine_ls_shift/su_max 0.001
_refine_ls_shift/su_mean 0.000
_refine_ls_structure_factor_coef Fsqd
_refine_ls_weighting_details 'calc w=1/[\s^2^(Fo^2^)+(0.0456P)^2^+0.0000P] where P=(Fo^2^+2Fc^2^)/3'
_refine_ls_weighting_scheme calc
_refine_ls_wR_factor_gt 0.0739
_refine_ls_wR_factor_ref 0.0796
_reflns_number_gt 2324
_reflns_number_total 2738
_reflns_threshold_expression >2sigma(I)
_cod_data_source_file b610839c.txt
_cod_original_sg_symbol_H-M P2(1)2(1)2(1)
_cod_database_code 7101562

loop_
_symmetry_equiv_pos_as_xyz
'x, y, z'
'-x+1/2, -y, z+1/2'
'-x, y+1/2, -z+1/2'
'x+1/2, -y+1/2, -z'

loop_
_atom_site_label
_atom_site_type_symbol
_atom_site_fract_x
_atom_site_fract_y
_atom_site_fract_z
_atom_site_U_iso_or_equiv
_atom_site_adp_type
_atom_site_occupancy
_atom_site_symmetry_multiplicity
_atom_site_calc_flag
O10 O -0.0601(3) 0.90397(11) 0.75949(4) 0.0435(4) Uani 1 1 d
O16 O 0.1698(3) 0.63909(10) 0.85236(4) 0.0348(3) Uani 1 1 d
O27 O 0.7548(3) 0.40476(12) 1.01870(4) 0.0498(4) Uani 1 1 d
N14 N 0.4134(4) 0.81152(15) 0.87120(5) 0.0449(4) Uani 1 1 d
C1 C -0.3776(4) 0.77001(15) 0.72253(5) 0.0291(4) Uani 1 1 d
C2 C -0.4805(4) 0.64835(17) 0.71465(6) 0.0344(4) Uani 1 1 d
C3 C -0.6714(4) 0.62631(18) 0.68185(6) 0.0364(4) Uani 1 1 d
C4 C -0.7712(4) 0.72418(16) 0.65610(5) 0.0333(4) Uani 1 1 d
C5 C -0.6709(4) 0.84637(17) 0.66433(6) 0.0362(4) Uani 1 1 d
C6 C -0.4766(4) 0.86899(18) 0.69652(6) 0.0355(4) Uani 1 1 d
C7 C -0.9797(5) 0.6987(2) 0.62083(7) 0.0431(5) Uani 1 1 d
C10 C -0.1687(4) 0.79897(15) 0.75678(5) 0.0307(4) Uani 1 1 d
C11 C -0.0954(4) 0.69531(17) 0.78863(6) 0.0335(4) Uani 1 1 d
C12 C 0.1068(4) 0.73342(15) 0.82273(5) 0.0330(4) Uani 1 1 d
C13 C 0.2541(5) 0.83635(18) 0.83467(6) 0.0421(5) Uani 1 1 d
C15 C 0.3558(4) 0.69470(16) 0.88045(5) 0.0342(4) Uani 1 1 d
C21 C 0.4621(4) 0.61941(16) 0.91618(5) 0.0347(4) Uani 1 1 d
C22 C 0.3624(4) 0.49658(17) 0.92431(6) 0.0395(5) Uani 1 1 d
C23 C 0.4651(5) 0.42815(19) 0.95853(6) 0.0428(5) Uani 1 1 d
C24 C 0.6685(4) 0.47985(17) 0.98564(6) 0.0375(5) Uani 1 1 d
C25 C 0.7697(4) 0.60197(19) 0.97808(6) 0.0426(5) Uani 1 1 d
C26 C 0.6682(4) 0.66992(18) 0.94329(6) 0.0400(5) Uani 1 1 d
C28 C 0.9521(6) 0.4570(3) 1.04846(7) 0.0541(6) Uani 1 1 d
H2 H -0.416(4) 0.5773(18) 0.7315(6) 0.041(5) Uiso 1 1 d
H3 H -0.736(4) 0.5408(17) 0.6761(5) 0.035(5) Uiso 1 1 d
H5 H -0.751(4) 0.9165(18) 0.6473(6) 0.051(5) Uiso 1 1 d
H6 H -0.403(4) 0.9552(19) 0.7023(6) 0.050(5) Uiso 1 1 d
H7A H -0.936(4) 0.7442(19) 0.5953(7) 0.053(6) Uiso 1 1 d
H7B H -0.993(5) 0.606(2) 0.6135(6) 0.060(6) Uiso 1 1 d
H7C H -1.173(5) 0.7279(19) 0.6287(6) 0.059(6) Uiso 1 1 d
H11A H -0.278(4) 0.6720(16) 0.8023(5) 0.037(5) Uiso 1 1 d
H11B H -0.030(4) 0.6237(19) 0.7725(6) 0.054(6) Uiso 1 1 d
H13 H 0.261(4) 0.9153(18) 0.8199(5) 0.040(5) Uiso 1 1 d
H22 H 0.216(4) 0.4606(16) 0.9040(6) 0.039(5) Uiso 1 1 d
H23 H 0.404(5) 0.346(2) 0.9634(6) 0.057(6) Uiso 1 1 d
H25 H 0.911(4) 0.6365(17) 0.9960(6) 0.039(5) Uiso 1 1 d
H26 H 0.745(4) 0.7546(17) 0.9376(5) 0.034(4) Uiso 1 1 d
H28A H 0.992(5) 0.388(2) 1.0709(8) 0.072(7) Uiso 1 1 d
H28B H 1.142(6) 0.485(2) 1.0355(7) 0.079(8) Uiso 1 1 d
H28C H 0.876(5) 0.5301(19) 1.0614(6) 0.053(6) Uiso 1 1 d

loop_
_atom_site_aniso_label
_atom_site_aniso_U_11
_atom_site_aniso_U_22
_atom_site_aniso_U_33
_atom_site_aniso_U_23
_atom_site_aniso_U_13
_atom_site_aniso_U_12
O10 0.0573(9) 0.0267(7) 0.0465(8) 0.0010(5) -0.0069(7) -0.0073(6)
O16 0.0416(7) 0.0286(6) 0.0341(6) -0.0012(5) -0.0041(6) -0.0021(6)
O27 0.0590(9) 0.0482(8) 0.0422(7) 0.0043(6) -0.0121(7) 0.0040(7)
N14 0.0532(10) 0.0342(9) 0.0472(10) 0.0013(7) -0.0129(8) -0.0063(8)
C1 0.0307(9) 0.0255(9) 0.0310(9) -0.0001(7) 0.0063(7) 0.0056(7)
C2 0.0377(11) 0.0283(10) 0.0371(10) 0.0058(8) -0.0009(9) 0.0011(8)
C3 0.0359(10) 0.0331(10) 0.0403(11) 0.0005(8) 0.0005(9) -0.0025(9)
C4 0.0276(9) 0.0403(11) 0.0318(10) 0.0009(7) 0.0055(8) 0.0055(8)
C5 0.0377(10) 0.0343(10) 0.0365(10) 0.0058(8) 0.0023(9) 0.0093(9)
C6 0.0387(11) 0.0281(10) 0.0396(11) 0.0018(8) 0.0053(9) 0.0029(8)
C7 0.0372(12) 0.0531(14) 0.0391(12) 0.0012(10) -0.0012(9) 0.0074(10)
C10 0.0337(10) 0.0271(9) 0.0312(9) -0.0042(7) 0.0053(8) 0.0020(8)
C11 0.0370(11) 0.0285(9) 0.0349(10) -0.0013(8) -0.0016(9) 0.0004(8)
C12 0.0371(10) 0.0273(9) 0.0345(10) 0.0002(7) 0.0014(8) 0.0032(8)
C13 0.0503(12) 0.0297(10) 0.0462(11) 0.0037(9) -0.0101(10) -0.0061(9)
C15 0.0357(10) 0.0333(10) 0.0335(10) -0.0071(7) -0.0026(8) 0.0003(8)
C21 0.0367(10) 0.0342(10) 0.0333(10) -0.0061(8) 0.0005(8) 0.0042(8)
C22 0.0477(12) 0.0361(10) 0.0346(10) -0.0048(8) -0.0049(10) -0.0041(9)
C23 0.0552(14) 0.0333(11) 0.0400(11) -0.0019(8) -0.0029(10) -0.0034(10)
C24 0.0432(12) 0.0383(10) 0.0311(10) -0.0026(8) 0.0012(9) 0.0062(9)
C25 0.0409(11) 0.0469(12) 0.0401(11) -0.0053(9) -0.0082(10) -0.0001(10)
C26 0.0416(11) 0.0350(10) 0.0436(11) -0.0030(8) -0.0031(10) -0.0037(9)
C28 0.0507(15) 0.0724(17) 0.0393(13) 0.0064(12) -0.0072(12) -0.0006(13)

loop_
_atom_type_symbol
_atom_type_description
_atom_type_scat_dispersion_real
_atom_type_scat_dispersion_imag
_atom_type_scat_source
C C 0.0033 0.0016 'International Tables Vol C Tables 4.2.6.8 and 6.1.1.4'
H H 0.0000 0.0000 'International Tables Vol C Tables 4.2.6.8 and 6.1.1.4'
N N 0.0061 0.0033 'International Tables Vol C Tables 4.2.6.8 and 6.1.1.4'
O O 0.0106 0.0060 'International Tables Vol C Tables 4.2.6.8 and 6.1.1.4'

loop_
_geom_angle_atom_site_label_1
_geom_angle_atom_site_label_2
_geom_angle_atom_site_label_3
_geom_angle
C15 O16 C12 104.87(13)
C24 O27 C28 117.67(16)
C15 N14 C13 104.51(16)
C2 C1 C6 117.90(16)
C2 C1 C10 123.13(15)
C6 C1 C10 118.98(15)
C3 C2 C1 120.75(16)
C3 C2 H2 118.5(11)
C1 C2 H2 120.7(11)
C2 C3 C4 121.58(17)
C2 C3 H3 119.8(10)
C4 C3 H3 118.6(10)
C3 C4 C5 117.69(16)
C3 C4 C7 120.90(17)
C5 C4 C7 121.41(16)
C6 C5 C4 121.16(16)
C6 C5 H5 121.1(12)
C4 C5 H5 117.6(11)
C5 C6 C1 120.91(18)
C5 C6 H6 121.6(11)
C1 C6 H6 117.5(12)
C4 C7 H7A 112.7(13)
C4 C7 H7B 112.5(12)
H7A C7 H7B 108.2(16)
C4 C7 H7C 111.1(12)
H7A C7 H7C 104.5(17)
H7B C7 H7C 107.4(17)
O10 C10 C1 120.82(15)
O10 C10 C11 120.82(15)
C1 C10 C11 118.36(14)
C12 C11 C10 114.93(15)
C12 C11 H11A 108.1(10)
C10 C11 H11A 105.5(10)
C12 C11 H11B 112.7(12)
C10 C11 H11B 107.1(12)
H11A C11 H11B 108.1(16)
C13 C12 O16 106.49(15)
C13 C12 C11 138.60(17)
O16 C12 C11 114.91(14)
C12 C13 N14 110.74(17)
C12 C13 H13 126.2(11)
N14 C13 H13 123.0(11)
N14 C15 O16 113.40(15)
N14 C15 C21 128.16(17)
O16 C15 C21 118.44(15)
C26 C21 C22 118.39(16)
C26 C21 C15 119.74(17)
C22 C21 C15 121.87(16)
C23 C22 C21 120.55(18)
C23 C22 H22 122.0(10)
C21 C22 H22 117.4(10)
C22 C23 C24 120.62(19)
C22 C23 H23 120.8(14)
C24 C23 H23 118.6(13)
O27 C24 C23 116.06(17)
O27 C24 C25 124.33(17)
C23 C24 C25 119.61(17)
C26 C25 C24 119.56(18)
C26 C25 H25 120.6(11)
C24 C25 H25 119.8(11)
C25 C26 C21 121.25(18)
C25 C26 H26 119.1(10)
C21 C26 H26 119.7(10)
O27 C28 H28A 106.9(13)
O27 C28 H28B 114.7(13)
H28A C28 H28B 108.2(19)
O27 C28 H28C 110.4(13)
H28A C28 H28C 111.0(18)
H28B C28 H28C 105.7(19)

loop_
_geom_bond_atom_site_label_1
_geom_bond_atom_site_label_2
_geom_bond_distance
O10 C10 1.221(2)
O16 C15 1.369(2)
O16 C12 1.3896(19)
O27 C24 1.362(2)
O27 C28 1.423(3)
N14 C15 1.293(2)
N14 C13 1.389(2)
C1 C2 1.391(2)
C1 C6 1.401(2)
C1 C10 1.483(2)
C2 C3 1.380(3)
C2 H2 0.963(19)
C3 C4 1.389(2)
C3 H3 0.966(17)
C4 C5 1.394(2)
C4 C7 1.498(3)
C5 C6 1.378(3)
C5 H5 0.98(2)
C6 H6 0.99(2)
C7 H7A 0.95(2)
C7 H7B 1.00(2)
C7 H7C 0.99(2)
C10 C11 1.517(2)
C11 C12 1.482(2)
C11 H11A 0.989(19)
C11 H11B 0.96(2)
C12 C13 1.339(2)
C13 H13 0.951(18)
C15 C21 1.457(2)
C21 C26 1.391(2)
C21 C22 1.399(3)
C22 C23 1.376(3)
C22 H22 1.009(19)
C23 C24 1.387(3)
C23 H23 0.92(2)
C24 C25 1.391(3)
C25 C26 1.386(3)
C25 H25 0.94(2)
C26 H26 0.979(18)
C28 H28A 1.03(2)
C28 H28B 1.02(3)
C28 H28C 0.94(2)

loop_
_geom_torsion_atom_site_label_1
_geom_torsion_atom_site_label_2
_geom_torsion_atom_site_label_3
_geom_torsion_atom_site_label_4
_geom_torsion
C6 C1 C2 C3 0.8(3)
C10 C1 C2 C3 -178.89(16)
C1 C2 C3 C4 -1.1(3)
C2 C3 C4 C5 0.3(3)
C2 C3 C4 C7 -179.60(17)
C3 C4 C5 C6 0.9(3)
C7 C4 C5 C6 -179.25(17)
C4 C5 C6 C1 -1.2(3)
C2 C1 C6 C5 0.4(3)
C10 C1 C6 C5 -179.96(15)
C2 C1 C10 O10 171.68(17)
C6 C1 C10 O10 -8.0(2)
C2 C1 C10 C11 -8.9(2)
C6 C1 C10 C11 171.41(15)
O10 C10 C11 C12 1.5(3)
C1 C10 C11 C12 -177.86(15)
C15 O16 C12 C13 -0.11(19)
C15 O16 C12 C11 -179.67(15)
C10 C11 C12 C13 -0.5(3)
C10 C11 C12 O16 178.89(14)
O16 C12 C13 N14 0.4(2)
C11 C12 C13 N14 179.8(2)
C15 N14 C13 C12 -0.5(2)
C13 N14 C15 O16 0.5(2)
C13 N14 C15 C21 -179.23(18)
C12 O16 C15 N14 -0.2(2)
C12 O16 C15 C21 179.49(15)
N14 C15 C21 C26 -5.4(3)
O16 C15 C21 C26 174.93(15)
N14 C15 C21 C22 174.51(19)
O16 C15 C21 C22 -5.2(3)
C26 C21 C22 C23 0.5(3)
C15 C21 C22 C23 -179.44(18)
C21 C22 C23 C24 0.2(3)
C28 O27 C24 C23 -176.79(18)
C28 O27 C24 C25 2.9(3)
C22 C23 C24 O27 179.59(17)
C22 C23 C24 C25 -0.1(3)
O27 C24 C25 C26 179.65(18)
C23 C24 C25 C26 -0.7(3)
C24 C25 C26 C21 1.4(3)
C22 C21 C26 C25 -1.3(3)
C15 C21 C26 C25 178.63(18)

loop_
_cod_related_entry_id
_cod_related_entry_database
_cod_related_entry_code
1 ChemSpider 21149890
